data_7052435
loop_
_publ_author_name
'Parr, Maria L.'
'Perez-Acosta, Carmen'
'Faller, J. W.'

_publ_section_title
;
 Synthesis, characterization and structural investigation of new
 rhenium-oxo complexes containing bidentate phosphine ligands: an
 exploration of chirality and conformation in chelate rings of small
 and large bite angle ligands
;
_journal_issue 4
_journal_name_full 'New Journal of Chemistry'
_journal_page_first 613
_journal_paper_doi 10.1039/b412818d
_journal_volume 29
_journal_year 2005
_chemical_formula_moiety 'C36 H28 Cl3 O2 P2 Re, 2(C H2 Cl2)'
_chemical_formula_sum 'C38 H32 Cl7 O2 P2 Re'
_chemical_formula_weight 1017.00
_space_group_IT_number 2
_symmetry_cell_setting triclinic
_symmetry_Int_Tables_number 2
_symmetry_space_group_name_Hall '-P 1'
_symmetry_space_group_name_H-M 'P -1'
_audit_creation_date 2004-08-16
_audit_creation_method 'by teXsan for Windows v1.06'
_audit_update_record
;
?
;
_cell_angle_alpha 71.8177(10)
_cell_angle_beta 74.7252(10)
_cell_angle_gamma 69.7270(10)
_cell_formula_units_Z 2
_cell_length_a 9.7531(2)
_cell_length_b 13.2526(3)
_cell_length_c 17.0097(5)
_cell_measurement_reflns_used 6708
_cell_measurement_temperature 173.2
_cell_measurement_theta_max 27.5
_cell_measurement_theta_min 1.0
_cell_volume 1929.41(8)
_computing_cell_refinement Denzo-SMN
_computing_data_collection 'Nonius Collect'
_computing_data_reduction Denzo-SMN
_computing_publication_material 'teXsan for Windows v. 1.06 (MSC 1999)'
_computing_structure_refinement 'teXsan for Windows v. 1.06 (MSC 1999)'
_computing_structure_solution
;
DIRDIF92 PATTY (Beurskens, 1992)
;
_diffrn_ambient_temperature 173.2
_diffrn_measurement_device 'Nonius Kappa CCD'
_diffrn_measurement_method \w
_diffrn_orient_matrix_UB_11 0.00000
_diffrn_orient_matrix_UB_12 0.00000
_diffrn_orient_matrix_UB_13 0.00000
_diffrn_orient_matrix_UB_21 0.00000
_diffrn_orient_matrix_UB_22 0.00000
_diffrn_orient_matrix_UB_23 0.00000
_diffrn_orient_matrix_UB_31 0.00000
_diffrn_orient_matrix_UB_32 0.00000
_diffrn_orient_matrix_UB_33 0.00000
_diffrn_radiation_detector CCD
_diffrn_radiation_monochromator graphite
_diffrn_radiation_source 'X-ray tube'
_diffrn_radiation_type 'Mo K\a'
_diffrn_radiation_wavelength 0.7107
_diffrn_reflns_av_R_equivalents 0.04890
_diffrn_reflns_av_sigmaI/netI 0.113
_diffrn_reflns_limit_h_max 12
_diffrn_reflns_limit_h_min -12
_diffrn_reflns_limit_k_max 17
_diffrn_reflns_limit_k_min -16
_diffrn_reflns_limit_l_max 21
_diffrn_reflns_limit_l_min -21
_diffrn_reflns_number 14760
_diffrn_reflns_reduction_process 'Lp corrections applied'
_diffrn_reflns_theta_max 27.33
_diffrn_reflns_theta_min 1.28
_diffrn_standards_decay_% 0.00
_diffrn_standards_interval_count 0
_diffrn_standards_number 0
_exptl_absorpt_coefficient_mu 3.752
_exptl_absorpt_correction_type none
_exptl_crystal_colour blue
_exptl_crystal_density_diffrn 1.750
_exptl_crystal_density_meas ?
_exptl_crystal_description needle
_exptl_crystal_F_000 1000.00
_exptl_crystal_size_max 0.12
_exptl_crystal_size_mid 0.12
_exptl_crystal_size_min 0.10
_refine_diff_density_max 1.25
_refine_diff_density_min -0.79
_refine_ls_extinction_method none
_refine_ls_goodness_of_fit_all 1.522
_refine_ls_goodness_of_fit_ref 0.880
_refine_ls_hydrogen_treatment noref
_refine_ls_matrix_type full
_refine_ls_number_constraints 0
_refine_ls_number_parameters 451
_refine_ls_number_reflns 5665
_refine_ls_number_restraints 0
_refine_ls_R_factor_all 0.0669
_refine_ls_R_factor_gt 0.0340
_refine_ls_shift/su_max 0.0000
_refine_ls_shift/su_mean 0.0000
_refine_ls_structure_factor_coef F
_refine_ls_weighting_details 'w = 1/[\s^2^(Fo) + 0.00002|Fo|^2^]'
_refine_ls_weighting_scheme sigma
_refine_ls_wR_factor_all 0.0700
_refine_ls_wR_factor_ref 0.0320
_reflns_number_gt 5665
_reflns_number_total 8598
_reflns_threshold_expression I>3.00\s(I)
_cod_data_source_file b412818d.txt
_cod_data_source_block 2402Re(O)Cl3(DPEPHOS)-100
_cod_original_sg_symbol_H-M 'P -1       '
_cod_original_formula_sum 'C38 H32 Cl7 O2 P2 Re '
_cod_database_code 7052435

loop_
_symmetry_equiv_pos_as_xyz
'   +x,   +y,   +z'
'   -x,   -y,   -z'

loop_
_atom_site_label
_atom_site_fract_x
_atom_site_fract_y
_atom_site_fract_z
_atom_site_U_iso_or_equiv
_atom_site_occupancy
_atom_site_refinement_flags
_atom_site_adp_type
_atom_site_calc_flag
_atom_site_calc_attached_atom
Re(1) 0.78182(3) 0.64649(2) 0.77486(1) 0.02126(6) 1.000 . Uani d ?
Cl(1) 1.0090(1) 0.69032(10) 0.71034(9) 0.0296(4) 1.000 . Uani d ?
Cl(2) 0.9018(2) 0.49060(10) 0.87165(9) 0.0305(4) 1.000 . Uani d ?
Cl(3) 0.8385(2) 0.51972(10) 0.68982(9) 0.0374(4) 1.000 . Uani d ?
Cl(4) 0.6281(2) 0.3521(1) 0.6493(1) 0.0730(7) 1.000 . Uani d ?
Cl(5) 0.3822(2) 0.5532(1) 0.62035(12) 0.0610(6) 1.000 . Uani d ?
Cl(6) 0.9516(2) 0.8065(2) 1.1774(2) 0.0769(7) 1.000 . Uani d ?
Cl(7) 1.2462(2) 0.83112(12) 1.14771(11) 0.0505(5) 1.000 . Uani d ?
P(1) 0.7538(2) 0.74615(10) 0.88438(9) 0.0190(4) 1.000 . Uani d ?
P(2) 0.6927(2) 0.80384(10) 0.65180(9) 0.0211(4) 1.000 . Uani d ?
O(1) 0.6017(4) 0.6519(3) 0.8124(2) 0.0276(11) 1.000 . Uani d ?
O(2) 0.7772(4) 0.9275(3) 0.7480(2) 0.0209(10) 1.000 . Uani d ?
C(1) 0.6168(6) 0.8827(4) 0.8733(3) 0.019(1) 1.000 . Uani d ?
C(2) 0.6442(6) 0.9625(4) 0.7999(3) 0.021(2) 1.000 . Uani d ?
C(3) 0.5465(6) 1.0690(4) 0.7841(3) 0.025(2) 1.000 . Uani d ?
C(4) 0.4194(6) 1.0938(4) 0.8435(4) 0.031(2) 1.000 . Uani d ?
C(5) 0.3903(6) 1.0159(4) 0.9158(4) 0.030(2) 1.000 . Uani d ?
C(6) 0.4891(6) 0.9103(4) 0.9313(3) 0.027(2) 1.000 . Uani d ?
C(7) 0.7622(5) 0.9252(4) 0.6105(3) 0.020(1) 1.000 . Uani d ?
C(8) 0.7884(5) 0.9775(4) 0.6623(3) 0.019(1) 1.000 . Uani d ?
C(9) 0.8302(6) 1.0734(4) 0.6321(4) 0.025(2) 1.000 . Uani d ?
C(10) 0.8423(6) 1.1229(4) 0.5468(4) 0.028(2) 1.000 . Uani d ?
C(11) 0.8157(6) 1.0758(4) 0.4930(3) 0.029(2) 1.000 . Uani d ?
C(12) 0.7756(6) 0.9777(4) 0.5246(3) 0.026(2) 1.000 . Uani d ?
C(13) 0.9192(6) 0.7655(4) 0.9014(3) 0.020(2) 1.000 . Uani d ?
C(14) 0.9181(6) 0.8667(4) 0.9092(3) 0.024(2) 1.000 . Uani d ?
C(15) 1.0412(6) 0.8775(4) 0.9275(3) 0.027(2) 1.000 . Uani d ?
C(16) 1.1662(6) 0.7889(5) 0.9378(4) 0.033(2) 1.000 . Uani d ?
C(17) 1.1697(6) 0.6878(4) 0.9294(3) 0.029(2) 1.000 . Uani d ?
C(18) 1.0469(6) 0.6756(4) 0.9107(3) 0.025(2) 1.000 . Uani d ?
C(19) 0.6814(6) 0.6696(4) 0.9879(3) 0.019(1) 1.000 . Uani d ?
C(20) 0.7451(6) 0.6462(4) 1.0579(4) 0.028(2) 1.000 . Uani d ?
C(21) 0.6848(7) 0.5901(5) 1.1352(4) 0.036(2) 1.000 . Uani d ?
C(22) 0.5606(7) 0.5578(4) 1.1444(4) 0.034(2) 1.000 . Uani d ?
C(23) 0.4964(6) 0.5801(4) 1.0755(4) 0.028(2) 1.000 . Uani d ?
C(24) 0.5552(6) 0.6350(4) 0.9974(3) 0.026(2) 1.000 . Uani d ?
C(25) 0.4920(6) 0.8630(4) 0.6734(3) 0.020(2) 1.000 . Uani d ?
C(26) 0.4002(6) 0.7932(4) 0.7042(3) 0.031(2) 1.000 . Uani d ?
C(27) 0.2476(6) 0.8370(5) 0.7233(4) 0.038(2) 1.000 . Uani d ?
C(28) 0.1864(6) 0.9492(6) 0.7139(4) 0.040(2) 1.000 . Uani d ?
C(29) 0.2723(7) 1.0184(5) 0.6822(4) 0.036(2) 1.000 . Uani d ?
C(30) 0.4253(6) 0.9765(4) 0.6615(3) 0.026(2) 1.000 . Uani d ?
C(31) 0.7266(6) 0.7546(4) 0.5571(3) 0.026(2) 1.000 . Uani d ?
C(32) 0.6132(7) 0.7651(4) 0.5177(4) 0.032(2) 1.000 . Uani d ?
C(33) 0.6459(8) 0.7227(5) 0.4471(4) 0.046(2) 1.000 . Uani d ?
C(34) 0.7903(9) 0.6727(5) 0.4155(4) 0.049(2) 1.000 . Uani d ?
C(35) 0.9034(8) 0.6631(5) 0.4535(4) 0.044(2) 1.000 . Uani d ?
C(36) 0.8749(7) 0.7034(4) 0.5239(4) 0.033(2) 1.000 . Uani d ?
C(37) 1.1409(7) 0.7413(4) 1.1605(4) 0.038(2) 1.000 . Uani d ?
C(38) 0.5736(8) 0.4933(5) 0.5973(4) 0.052(2) 1.000 . Uani d ?
H(1) 0.5661 1.1232 0.7342 0.030 1.000 . Uiso c ?
H(2) 0.3513 1.1661 0.8339 0.037 1.000 . Uiso c ?
H(3) 0.3023 1.0344 0.9553 0.036 1.000 . Uiso c ?
H(4) 0.4691 0.8569 0.9817 0.032 1.000 . Uiso c ?
H(5) 0.8505 1.1052 0.6691 0.030 1.000 . Uiso c ?
H(6) 0.8693 1.1900 0.5252 0.033 1.000 . Uiso c ?
H(7) 0.8245 1.1101 0.4345 0.035 1.000 . Uiso c ?
H(8) 0.7570 0.9456 0.4872 0.031 1.000 . Uiso c ?
H(9) 0.8325 0.9287 0.9019 0.029 1.000 . Uiso c ?
H(10) 1.0396 0.9471 0.9330 0.032 1.000 . Uiso c ?
H(11) 1.2501 0.7972 0.9507 0.039 1.000 . Uiso c ?
H(12) 1.2561 0.6265 0.9365 0.035 1.000 . Uiso c ?
H(13) 1.0498 0.6062 0.9042 0.030 1.000 . Uiso c ?
H(14) 0.8301 0.6687 1.0527 0.034 1.000 . Uiso c ?
H(15) 0.7299 0.5736 1.1826 0.043 1.000 . Uiso c ?
H(16) 0.5194 0.5203 1.1980 0.041 1.000 . Uiso c ?
H(17) 0.4110 0.5575 1.0818 0.034 1.000 . Uiso c ?
H(18) 0.5107 0.6496 0.9502 0.031 1.000 . Uiso c ?
H(19) 0.4427 0.7152 0.7122 0.037 1.000 . Uiso c ?
H(20) 0.1856 0.7894 0.7428 0.045 1.000 . Uiso c ?
H(21) 0.0823 0.9786 0.7298 0.048 1.000 . Uiso c ?
H(22) 0.2280 1.0962 0.6741 0.043 1.000 . Uiso c ?
H(23) 0.4848 1.0259 0.6391 0.031 1.000 . Uiso c ?
H(24) 0.5134 0.8009 0.5386 0.039 1.000 . Uiso c ?
H(25) 0.5678 0.7285 0.4208 0.055 1.000 . Uiso c ?
H(26) 0.8118 0.6447 0.3672 0.059 1.000 . Uiso c ?
H(27) 1.0029 0.6284 0.4312 0.052 1.000 . Uiso c ?
H(28) 0.9541 0.6967 0.5496 0.040 1.000 . Uiso c ?
H(29) 1.1643 0.6805 1.2073 0.046 1.000 . Uiso c ?
H(30) 1.1660 0.7148 1.1111 0.046 1.000 . Uiso c ?
H(31) 0.6227 0.5317 0.6141 0.062 1.000 . Uiso c ?
H(32) 0.6018 0.5001 0.5384 0.062 1.000 . Uiso c ?

loop_
_atom_site_aniso_label
_atom_site_aniso_U_11
_atom_site_aniso_U_22
_atom_site_aniso_U_33
_atom_site_aniso_U_12
_atom_site_aniso_U_13
_atom_site_aniso_U_23
Re(1) 0.02583(13) 0.01628(11) 0.02309(13) -0.00716(9) -0.00796(10) -0.00243(8)
Cl(1) 0.0244(8) 0.0307(7) 0.0343(9) -0.0077(6) -0.0045(7) -0.0094(6)
Cl(2) 0.0388(9) 0.0191(7) 0.0348(9) -0.0050(6) -0.0183(7) -0.0020(6)
Cl(3) 0.0627(11) 0.0208(7) 0.0334(9) -0.0095(7) -0.0180(8) -0.0079(6)
Cl(4) 0.082(2) 0.0370(10) 0.106(2) -0.0126(10) -0.0322(13) -0.0177(10)
Cl(5) 0.0603(13) 0.0595(11) 0.0630(13) -0.0083(10) -0.0183(10) -0.0185(10)
Cl(6) 0.0434(12) 0.0552(12) 0.115(2) -0.0071(10) 0.0100(12) -0.0248(12)
Cl(7) 0.0593(11) 0.0333(8) 0.0676(12) -0.0203(8) -0.0144(10) -0.0137(8)
P(1) 0.0199(8) 0.0164(7) 0.0203(8) -0.0049(6) -0.0062(6) -0.0020(6)
P(2) 0.0227(8) 0.0196(7) 0.0227(8) -0.0083(6) -0.0058(7) -0.0036(6)
O(1) 0.020(2) 0.035(2) 0.029(2) -0.016(2) -0.007(2) 0.002(2)
O(2) 0.021(2) 0.018(2) 0.020(2) -0.002(2) -0.004(2) -0.003(2)
C(1) 0.021(3) 0.014(3) 0.026(3) -0.004(2) -0.006(3) -0.009(2)
C(2) 0.022(3) 0.018(3) 0.028(3) -0.003(2) -0.013(3) -0.009(2)
C(3) 0.029(3) 0.016(3) 0.030(3) -0.005(3) -0.014(3) -0.003(2)
C(4) 0.027(3) 0.025(3) 0.040(4) -0.001(3) -0.007(3) -0.012(3)
C(5) 0.023(3) 0.031(3) 0.032(4) -0.002(3) 0.002(3) -0.013(3)
C(6) 0.027(3) 0.029(3) 0.027(3) -0.010(3) -0.002(3) -0.010(3)
C(7) 0.019(3) 0.013(3) 0.026(3) -0.003(2) -0.005(3) -0.002(2)
C(8) 0.013(3) 0.017(3) 0.023(3) 0.000(2) -0.003(2) -0.004(2)
C(9) 0.024(3) 0.020(3) 0.034(4) -0.009(3) -0.006(3) -0.006(3)
C(10) 0.026(3) 0.017(3) 0.037(4) -0.008(3) -0.003(3) -0.002(3)
C(11) 0.033(4) 0.029(3) 0.019(3) -0.010(3) -0.003(3) 0.004(3)
C(12) 0.026(3) 0.026(3) 0.024(3) -0.006(3) -0.002(3) -0.007(3)
C(13) 0.022(3) 0.024(3) 0.018(3) -0.010(2) -0.005(2) -0.004(2)
C(14) 0.026(3) 0.024(3) 0.020(3) -0.005(3) -0.003(3) -0.004(2)
C(15) 0.033(4) 0.025(3) 0.030(3) -0.012(3) -0.010(3) -0.010(3)
C(16) 0.030(4) 0.040(4) 0.037(4) -0.019(3) -0.009(3) -0.010(3)
C(17) 0.024(3) 0.031(3) 0.032(4) -0.007(3) -0.006(3) -0.007(3)
C(18) 0.026(3) 0.019(3) 0.028(3) -0.004(3) -0.007(3) -0.005(2)
C(19) 0.021(3) 0.013(3) 0.022(3) -0.004(2) -0.004(3) -0.004(2)
C(20) 0.030(3) 0.026(3) 0.026(4) -0.009(3) -0.005(3) -0.001(3)
C(21) 0.044(4) 0.034(3) 0.026(4) -0.007(3) -0.011(3) -0.003(3)
C(22) 0.048(4) 0.022(3) 0.024(4) -0.007(3) 0.004(3) -0.005(3)
C(23) 0.027(3) 0.020(3) 0.032(4) -0.012(3) 0.008(3) -0.004(3)
C(24) 0.028(3) 0.020(3) 0.025(3) -0.004(3) -0.006(3) -0.002(2)
C(25) 0.021(3) 0.025(3) 0.017(3) -0.012(2) -0.004(2) -0.000(2)
C(26) 0.033(4) 0.037(3) 0.022(3) -0.013(3) -0.010(3) 0.002(3)
C(27) 0.030(4) 0.063(5) 0.027(4) -0.030(4) -0.008(3) 0.001(3)
C(28) 0.021(4) 0.067(5) 0.026(4) -0.005(3) -0.005(3) -0.010(3)
C(29) 0.031(4) 0.038(4) 0.034(4) 0.000(3) -0.009(3) -0.011(3)
C(30) 0.022(3) 0.032(3) 0.024(3) -0.007(3) -0.004(3) -0.006(3)
C(31) 0.037(4) 0.014(3) 0.027(3) -0.011(3) -0.006(3) -0.002(2)
C(32) 0.044(4) 0.031(3) 0.029(4) -0.019(3) -0.011(3) -0.002(3)
C(33) 0.076(5) 0.046(4) 0.031(4) -0.033(4) -0.017(4) -0.005(3)
C(34) 0.085(6) 0.036(4) 0.032(4) -0.025(4) -0.004(4) -0.011(3)
C(35) 0.056(5) 0.035(4) 0.034(4) -0.012(3) 0.006(4) -0.012(3)
C(36) 0.041(4) 0.029(3) 0.027(4) -0.012(3) -0.002(3) -0.004(3)
C(37) 0.040(4) 0.024(3) 0.046(4) -0.007(3) -0.007(3) -0.005(3)
C(38) 0.066(5) 0.049(4) 0.047(5) -0.024(4) -0.017(4) -0.007(3)

loop_
_atom_type_symbol
_atom_type_oxidation_number
_atom_type_number_in_cell
_atom_type_scat_dispersion_real
_atom_type_scat_dispersion_imag
_atom_type_scat_source
C 0 76 0.002 0.002
;International Tables for Crystallography
(1992, Vol. C, Table 6.1.1.2)
;
H 0 64 0.000 0.000
;International Tables for Crystallography
(1992, Vol. C, Table 6.1.1.2)
;
Cl 0 14 0.132 0.159
;International Tables for Crystallography
(1992, Vol. C, Tables 4.2.6.8 and 6.1.1.1)
;
O 0 4 0.008 0.006
;International Tables for Crystallography
(1992, Vol. C, Table 6.1.1.2)
;
P 0 4 0.090 0.095
;International Tables for Crystallography
(1992, Vol. C, Table 6.1.1.2)
;
Re 0 2 -1.598 7.232
;International Tables for Crystallography
(1992, Vol. C, Tables 4.2.6.8 and 6.1.1.1)
;

loop_
_geom_angle_atom_site_label_1
_geom_angle_atom_site_label_2
_geom_angle_atom_site_label_3
_geom_angle
_geom_angle_site_symmetry_1
_geom_angle_site_symmetry_2
_geom_angle_site_symmetry_3
_geom_angle_publ_flag
Cl(1) Re(1) Cl(2) 91.40(5) . . . ?
Cl(1) Re(1) Cl(3) 90.34(5) . . . ?
Cl(1) Re(1) P(1) 88.78(4) . . . ?
Cl(1) Re(1) P(2) 81.02(4) . . . ?
Cl(1) Re(1) O(1) 164.86(11) . . . ?
Cl(2) Re(1) Cl(3) 84.66(4) . . . ?
Cl(2) Re(1) P(1) 83.38(4) . . . ?
Cl(2) Re(1) P(2) 169.94(4) . . . ?
Cl(2) Re(1) O(1) 101.69(11) . . . ?
Cl(3) Re(1) P(1) 167.99(4) . . . ?
Cl(3) Re(1) P(2) 88.75(4) . . . ?
Cl(3) Re(1) O(1) 98.34(11) . . . ?
P(1) Re(1) P(2) 102.93(4) . . . ?
P(1) Re(1) O(1) 85.26(11) . . . ?
P(2) Re(1) O(1) 86.76(11) . . . ?
Re(1) P(1) C(1) 115.2(2) . . . ?
Re(1) P(1) C(13) 118.5(2) . . . ?
Re(1) P(1) C(19) 109.9(1) . . . ?
C(1) P(1) C(13) 105.4(2) . . . ?
C(1) P(1) C(19) 102.6(2) . . . ?
C(13) P(1) C(19) 103.4(2) . . . ?
Re(1) P(2) C(7) 122.8(2) . . . ?
Re(1) P(2) C(25) 110.7(2) . . . ?
Re(1) P(2) C(31) 111.7(2) . . . ?
C(7) P(2) C(25) 103.7(2) . . . ?
C(7) P(2) C(31) 101.7(2) . . . ?
C(25) P(2) C(31) 104.3(2) . . . ?
C(2) O(2) C(8) 118.1(3) . . . ?
P(1) C(1) C(2) 116.3(3) . . . ?
P(1) C(1) C(6) 124.7(4) . . . ?
C(2) C(1) C(6) 119.0(4) . . . ?
O(2) C(2) C(1) 114.2(4) . . . ?
O(2) C(2) C(3) 124.4(5) . . . ?
C(1) C(2) C(3) 121.3(5) . . . ?
C(2) C(3) C(4) 118.1(5) . . . ?
C(2) C(3) H(1) 120.9 . . . no
C(4) C(3) H(1) 120.9 . . . no
C(3) C(4) C(5) 121.2(4) . . . ?
C(3) C(4) H(2) 119.4 . . . no
C(5) C(4) H(2) 119.4 . . . no
C(4) C(5) C(6) 120.3(5) . . . ?
C(4) C(5) H(3) 119.9 . . . no
C(6) C(5) H(3) 119.9 . . . no
C(1) C(6) C(5) 120.0(5) . . . ?
C(1) C(6) H(4) 120.0 . . . no
C(5) C(6) H(4) 120.0 . . . no
P(2) C(7) C(8) 122.7(4) . . . ?
P(2) C(7) C(12) 120.5(4) . . . ?
C(8) C(7) C(12) 116.5(4) . . . ?
O(2) C(8) C(7) 118.2(4) . . . ?
O(2) C(8) C(9) 118.8(4) . . . ?
C(7) C(8) C(9) 122.9(5) . . . ?
C(8) C(9) C(10) 118.9(5) . . . ?
C(8) C(9) H(5) 120.5 . . . no
C(10) C(9) H(5) 120.5 . . . no
C(9) C(10) C(11) 120.6(5) . . . ?
C(9) C(10) H(6) 119.7 . . . no
C(11) C(10) H(6) 119.7 . . . no
C(10) C(11) C(12) 119.7(5) . . . ?
C(10) C(11) H(7) 120.2 . . . no
C(12) C(11) H(7) 120.2 . . . no
C(7) C(12) C(11) 121.4(4) . . . ?
C(7) C(12) H(8) 119.3 . . . no
C(11) C(12) H(8) 119.3 . . . no
P(1) C(13) C(14) 121.0(4) . . . ?
P(1) C(13) C(18) 119.7(3) . . . ?
C(14) C(13) C(18) 119.3(4) . . . ?
C(13) C(14) C(15) 120.1(4) . . . ?
C(13) C(14) H(9) 120.0 . . . no
C(15) C(14) H(9) 120.0 . . . no
C(14) C(15) C(16) 120.7(4) . . . ?
C(14) C(15) H(10) 119.6 . . . no
C(16) C(15) H(10) 119.6 . . . no
C(15) C(16) C(17) 120.0(5) . . . ?
C(15) C(16) H(11) 120.0 . . . no
C(17) C(16) H(11) 120.0 . . . no
C(16) C(17) C(18) 120.0(5) . . . ?
C(16) C(17) H(12) 120.0 . . . no
C(18) C(17) H(12) 120.0 . . . no
C(13) C(18) C(17) 119.9(4) . . . ?
C(13) C(18) H(13) 120.0 . . . no
C(17) C(18) H(13) 120.0 . . . no
P(1) C(19) C(20) 122.0(4) . . . ?
P(1) C(19) C(24) 119.2(4) . . . ?
C(20) C(19) C(24) 118.7(5) . . . ?
C(19) C(20) C(21) 120.1(5) . . . ?
C(19) C(20) H(14) 120.0 . . . no
C(21) C(20) H(14) 120.0 . . . no
C(20) C(21) C(22) 121.0(5) . . . ?
C(20) C(21) H(15) 119.5 . . . no
C(22) C(21) H(15) 119.5 . . . no
C(21) C(22) C(23) 119.6(5) . . . ?
C(21) C(22) H(16) 120.2 . . . no
C(23) C(22) H(16) 120.2 . . . no
C(22) C(23) C(24) 120.6(5) . . . ?
C(22) C(23) H(17) 119.7 . . . no
C(24) C(23) H(17) 119.7 . . . no
C(19) C(24) C(23) 120.0(5) . . . ?
C(19) C(24) H(18) 120.0 . . . no
C(23) C(24) H(18) 120.0 . . . no
P(2) C(25) C(26) 119.8(4) . . . ?
P(2) C(25) C(30) 122.2(4) . . . ?
C(26) C(25) C(30) 118.0(4) . . . ?
C(25) C(26) C(27) 120.4(5) . . . ?
C(25) C(26) H(19) 119.8 . . . no
C(27) C(26) H(19) 119.8 . . . no
C(26) C(27) C(28) 119.9(5) . . . ?
C(26) C(27) H(20) 120.1 . . . no
C(28) C(27) H(20) 120.1 . . . no
C(27) C(28) C(29) 120.8(5) . . . ?
C(27) C(28) H(21) 119.6 . . . no
C(29) C(28) H(21) 119.6 . . . no
C(28) C(29) C(30) 120.3(5) . . . ?
C(28) C(29) H(22) 119.8 . . . no
C(30) C(29) H(22) 119.8 . . . no
C(25) C(30) C(29) 120.6(5) . . . ?
C(25) C(30) H(23) 119.7 . . . no
C(29) C(30) H(23) 119.7 . . . no
P(2) C(31) C(32) 122.6(4) . . . ?
P(2) C(31) C(36) 118.1(4) . . . ?
C(32) C(31) C(36) 119.3(5) . . . ?
C(31) C(32) C(33) 119.9(5) . . . ?
C(31) C(32) H(24) 120.1 . . . no
C(33) C(32) H(24) 120.1 . . . no
C(32) C(33) C(34) 120.3(6) . . . ?
C(32) C(33) H(25) 119.8 . . . no
C(34) C(33) H(25) 119.8 . . . no
C(33) C(34) C(35) 120.2(5) . . . ?
C(33) C(34) H(26) 119.9 . . . no
C(35) C(34) H(26) 119.9 . . . no
C(34) C(35) C(36) 121.0(5) . . . ?
C(34) C(35) H(27) 119.5 . . . no
C(36) C(35) H(27) 119.5 . . . no
C(31) C(36) C(35) 119.3(5) . . . ?
C(31) C(36) H(28) 120.3 . . . no
C(35) C(36) H(28) 120.3 . . . no
Cl(6) C(37) Cl(7) 112.2(3) . . . ?
Cl(6) C(37) H(29) 108.8 . . . no
Cl(6) C(37) H(30) 108.8 . . . no
Cl(7) C(37) H(29) 108.8 . . . no
Cl(7) C(37) H(30) 108.8 . . . no
H(29) C(37) H(30) 109.5 . . . no
Cl(4) C(38) Cl(5) 112.3(4) . . . ?
Cl(4) C(38) H(31) 108.8 . . . no
Cl(4) C(38) H(32) 108.8 . . . no
Cl(5) C(38) H(31) 108.8 . . . no
Cl(5) C(38) H(32) 108.8 . . . no
H(31) C(38) H(32) 109.5 . . . no

loop_
_geom_bond_atom_site_label_1
_geom_bond_atom_site_label_2
_geom_bond_distance
_geom_bond_site_symmetry_1
_geom_bond_site_symmetry_2
_geom_bond_publ_flag
Re(1) Cl(1) 2.3799(13) . . ?
Re(1) Cl(2) 2.3589(12) . . ?
Re(1) Cl(3) 2.3817(11) . . ?
Re(1) P(1) 2.5111(12) . . ?
Re(1) P(2) 2.5424(13) . . ?
Re(1) O(1) 1.688(3) . . ?
Cl(4) C(38) 1.758(6) . . ?
Cl(5) C(38) 1.746(7) . . ?
Cl(6) C(37) 1.734(6) . . ?
Cl(7) C(37) 1.758(6) . . ?
P(1) C(1) 1.827(4) . . ?
P(1) C(13) 1.825(5) . . ?
P(1) C(19) 1.831(5) . . ?
P(2) C(7) 1.827(5) . . ?
P(2) C(25) 1.822(5) . . ?
P(2) C(31) 1.831(5) . . ?
O(2) C(2) 1.383(5) . . ?
O(2) C(8) 1.392(5) . . ?
C(1) C(2) 1.395(6) . . ?
C(1) C(6) 1.385(6) . . ?
C(2) C(3) 1.392(6) . . ?
C(3) C(4) 1.389(7) . . ?
C(3) H(1) 0.95 . . no
C(4) C(5) 1.372(7) . . ?
C(4) H(2) 0.95 . . no
C(5) C(6) 1.388(6) . . ?
C(5) H(3) 0.95 . . no
C(6) H(4) 0.95 . . no
C(7) C(8) 1.395(6) . . ?
C(7) C(12) 1.401(7) . . ?
C(8) C(9) 1.373(6) . . ?
C(9) C(10) 1.386(7) . . ?
C(9) H(5) 0.95 . . no
C(10) C(11) 1.374(7) . . ?
C(10) H(6) 0.95 . . no
C(11) C(12) 1.393(7) . . ?
C(11) H(7) 0.95 . . no
C(12) H(8) 0.95 . . no
C(13) C(14) 1.384(6) . . ?
C(13) C(18) 1.398(6) . . ?
C(14) C(15) 1.380(7) . . ?
C(14) H(9) 0.95 . . no
C(15) C(16) 1.374(7) . . ?
C(15) H(10) 0.95 . . no
C(16) C(17) 1.378(7) . . ?
C(16) H(11) 0.95 . . no
C(17) C(18) 1.389(7) . . ?
C(17) H(12) 0.95 . . no
C(18) H(13) 0.95 . . no
C(19) C(20) 1.388(7) . . ?
C(19) C(24) 1.410(7) . . ?
C(20) C(21) 1.383(7) . . ?
C(20) H(14) 0.95 . . no
C(21) C(22) 1.376(8) . . ?
C(21) H(15) 0.95 . . no
C(22) C(23) 1.376(7) . . ?
C(22) H(16) 0.95 . . no
C(23) C(24) 1.382(7) . . ?
C(23) H(17) 0.95 . . no
C(24) H(18) 0.95 . . no
C(25) C(26) 1.399(7) . . ?
C(25) C(30) 1.388(6) . . ?
C(26) C(27) 1.386(7) . . ?
C(26) H(19) 0.95 . . no
C(27) C(28) 1.371(7) . . ?
C(27) H(20) 0.95 . . no
C(28) C(29) 1.349(8) . . ?
C(28) H(21) 0.95 . . no
C(29) C(30) 1.389(7) . . ?
C(29) H(22) 0.95 . . no
C(30) H(23) 0.95 . . no
C(31) C(32) 1.385(7) . . ?
C(31) C(36) 1.415(7) . . ?
C(32) C(33) 1.398(7) . . ?
C(32) H(24) 0.95 . . no
C(33) C(34) 1.375(8) . . ?
C(33) H(25) 0.95 . . no
C(34) C(35) 1.370(9) . . ?
C(34) H(26) 0.95 . . no
C(35) C(36) 1.384(7) . . ?
C(35) H(27) 0.95 . . no
C(36) H(28) 0.95 . . no
C(37) H(29) 0.95 . . no
C(37) H(30) 0.95 . . no
C(38) H(31) 0.95 . . no
C(38) H(32) 0.95 . . no

loop_
_geom_contact_atom_site_label_1
_geom_contact_atom_site_label_2
_geom_contact_distance
_geom_contact_site_symmetry_1
_geom_contact_site_symmetry_2
_geom_contact_publ_flag
Cl(1) C(27) 3.594(5) . 1_655 no
Cl(2) C(37) 3.460(5) . 2_767 no
Cl(2) C(17) 3.526(5) . 2_767 no
Cl(3) C(38) 3.520(6) . . no
Cl(3) C(37) 3.575(6) . 2_767 no
Cl(4) C(9) 3.598(5) . 1_545 no
Cl(6) C(4) 3.470(6) . 2_677 no
Cl(7) C(3) 3.351(5) . 2_777 no
O(1) C(23) 3.380(6) . 2_667 no
O(1) C(22) 3.454(6) . 2_667 no
C(10) C(12) 3.510(7) . 2_776 no
C(10) C(11) 3.515(7) . 2_776 no
C(11) C(11) 3.489(10) . 2_776 no
C(15) C(28) 3.490(8) . 1_655 no
C(16) C(27) 3.424(8) . 1_655 no
C(16) C(37) 3.596(8) . . no
C(17) C(27) 3.477(7) . 1_655 no
C(23) C(37) 3.581(7) . 1_455 no
C(32) C(38) 3.550(8) . . no
C(33) C(38) 3.458(8) . . no

loop_
_geom_torsion_atom_site_label_1
_geom_torsion_atom_site_label_2
_geom_torsion_atom_site_label_3
_geom_torsion_atom_site_label_4
_geom_torsion_site_symmetry_1
_geom_torsion_site_symmetry_2
_geom_torsion_site_symmetry_3
_geom_torsion_site_symmetry_4
_geom_torsion
_geom_torsion_publ_flag
Re(1) P(1) C(1) C(2) . . . . -62.3(4) no
Re(1) P(1) C(1) C(6) . . . . 116.3(4) no
Re(1) P(1) C(13) C(14) . . . . 135.0(4) no
Re(1) P(1) C(13) C(18) . . . . -48.0(4) no
Re(1) P(1) C(19) C(20) . . . . 131.8(3) no
Re(1) P(1) C(19) C(24) . . . . -49.5(4) no
Re(1) P(2) C(7) C(8) . . . . -40.6(4) no
Re(1) P(2) C(7) C(12) . . . . 146.7(3) no
Re(1) P(2) C(25) C(26) . . . . -48.1(4) no
Re(1) P(2) C(25) C(30) . . . . 130.8(4) no
Re(1) P(2) C(31) C(32) . . . . 119.3(4) no
Re(1) P(2) C(31) C(36) . . . . -60.3(4) no
Cl(1) Re(1) P(1) C(1) . . . . 104.7(2) no
Cl(1) Re(1) P(1) C(13) . . . . -21.5(2) no
Cl(1) Re(1) P(1) C(19) . . . . -140.0(2) no
Cl(1) Re(1) P(2) C(7) . . . . -35.8(2) no
Cl(1) Re(1) P(2) C(25) . . . . -158.9(2) no
Cl(1) Re(1) P(2) C(31) . . . . 85.3(2) no
Cl(2) Re(1) P(1) C(1) . . . . -163.8(2) no
Cl(2) Re(1) P(1) C(13) . . . . 70.1(2) no
Cl(2) Re(1) P(1) C(19) . . . . -48.5(2) no
Cl(2) Re(1) P(2) C(7) . . . . -77.3(3) no
Cl(2) Re(1) P(2) C(25) . . . . 159.6(3) no
Cl(2) Re(1) P(2) C(31) . . . . 43.8(3) no
Cl(3) Re(1) P(1) C(1) . . . . -169.4(3) no
Cl(3) Re(1) P(1) C(13) . . . . 64.4(3) no
Cl(3) Re(1) P(1) C(19) . . . . -54.1(3) no
Cl(3) Re(1) P(2) C(7) . . . . -126.4(2) no
Cl(3) Re(1) P(2) C(25) . . . . 110.5(2) no
Cl(3) Re(1) P(2) C(31) . . . . -5.3(2) no
P(1) Re(1) P(2) C(7) . . . . 50.8(2) no
P(1) Re(1) P(2) C(25) . . . . -72.3(2) no
P(1) Re(1) P(2) C(31) . . . . 171.9(2) no
P(1) C(1) C(2) O(2) . . . . -3.5(5) no
P(1) C(1) C(2) C(3) . . . . 179.1(4) no
P(1) C(1) C(6) C(5) . . . . -178.4(4) no
P(1) C(13) C(14) C(15) . . . . 175.8(4) no
P(1) C(13) C(18) C(17) . . . . -175.6(4) no
P(1) C(19) C(20) C(21) . . . . 178.6(4) no
P(1) C(19) C(24) C(23) . . . . -178.1(3) no
P(2) Re(1) P(1) C(1) . . . . 24.2(2) no
P(2) Re(1) P(1) C(13) . . . . -102.0(2) no
P(2) Re(1) P(1) C(19) . . . . 139.5(2) no
P(2) C(7) C(8) O(2) . . . . 7.5(6) no
P(2) C(7) C(8) C(9) . . . . -175.1(4) no
P(2) C(7) C(12) C(11) . . . . 174.2(4) no
P(2) C(25) C(26) C(27) . . . . 178.1(4) no
P(2) C(25) C(30) C(29) . . . . -177.1(4) no
P(2) C(31) C(32) C(33) . . . . -178.0(4) no
P(2) C(31) C(36) C(35) . . . . 178.5(4) no
O(1) Re(1) P(1) C(1) . . . . -61.4(2) no
O(1) Re(1) P(1) C(13) . . . . 172.5(2) no
O(1) Re(1) P(1) C(19) . . . . 53.9(2) no
O(1) Re(1) P(2) C(7) . . . . 135.2(2) no
O(1) Re(1) P(2) C(25) . . . . 12.1(2) no
O(1) Re(1) P(2) C(31) . . . . -103.7(2) no
O(2) C(2) C(1) C(6) . . . . 177.8(4) no
O(2) C(2) C(3) C(4) . . . . -177.6(4) no
O(2) C(8) C(7) C(12) . . . . -179.5(4) no
O(2) C(8) C(9) C(10) . . . . 179.6(4) no
C(1) P(1) C(13) C(14) . . . . 4.3(5) no
C(1) P(1) C(13) C(18) . . . . -178.7(4) no
C(1) P(1) C(19) C(20) . . . . -105.1(4) no
C(1) P(1) C(19) C(24) . . . . 73.6(4) no
C(1) C(2) O(2) C(8) . . . . 153.5(4) no
C(1) C(2) C(3) C(4) . . . . -0.5(7) no
C(1) C(6) C(5) C(4) . . . . -0.7(8) no
C(2) O(2) C(8) C(7) . . . . -95.6(5) no
C(2) O(2) C(8) C(9) . . . . 86.9(5) no
C(2) C(1) P(1) C(13) . . . . 70.4(4) no
C(2) C(1) P(1) C(19) . . . . 178.3(4) no
C(2) C(1) C(6) C(5) . . . . 0.2(7) no
C(2) C(3) C(4) C(5) . . . . -0.0(8) no
C(3) C(2) O(2) C(8) . . . . -29.2(6) no
C(3) C(2) C(1) C(6) . . . . 0.4(7) no
C(3) C(4) C(5) C(6) . . . . 0.6(8) no
C(6) C(1) P(1) C(13) . . . . -111.0(4) no
C(6) C(1) P(1) C(19) . . . . -3.1(5) no
C(7) P(2) C(25) C(26) . . . . 178.3(4) no
C(7) P(2) C(25) C(30) . . . . -2.8(5) no
C(7) P(2) C(31) C(32) . . . . -108.0(4) no
C(7) P(2) C(31) C(36) . . . . 72.4(4) no
C(7) C(8) C(9) C(10) . . . . 2.2(7) no
C(7) C(12) C(11) C(10) . . . . -0.2(8) no
C(8) C(7) P(2) C(25) . . . . 85.7(4) no
C(8) C(7) P(2) C(31) . . . . -166.2(4) no
C(8) C(7) C(12) C(11) . . . . 1.1(7) no
C(8) C(9) C(10) C(11) . . . . -1.2(8) no
C(9) C(8) C(7) C(12) . . . . -2.1(7) no
C(9) C(10) C(11) C(12) . . . . 0.2(8) no
C(12) C(7) P(2) C(25) . . . . -87.0(4) no
C(12) C(7) P(2) C(31) . . . . 21.1(4) no
C(13) P(1) C(19) C(20) . . . . 4.3(4) no
C(13) P(1) C(19) C(24) . . . . -177.0(3) no
C(13) C(14) C(15) C(16) . . . . 0.3(8) no
C(13) C(18) C(17) C(16) . . . . -0.8(8) no
C(14) C(13) P(1) C(19) . . . . -103.0(4) no
C(14) C(13) C(18) C(17) . . . . 1.5(7) no
C(14) C(15) C(16) C(17) . . . . 0.3(8) no
C(15) C(14) C(13) C(18) . . . . -1.2(7) no
C(15) C(16) C(17) C(18) . . . . -0.1(8) no
C(18) C(13) P(1) C(19) . . . . 73.9(4) no
C(19) C(20) C(21) C(22) . . . . -0.8(8) no
C(19) C(24) C(23) C(22) . . . . -0.5(7) no
C(20) C(19) C(24) C(23) . . . . 0.7(7) no
C(20) C(21) C(22) C(23) . . . . 0.9(8) no
C(21) C(20) C(19) C(24) . . . . -0.0(7) no
C(21) C(22) C(23) C(24) . . . . -0.3(7) no
C(25) P(2) C(31) C(32) . . . . -0.4(5) no
C(25) P(2) C(31) C(36) . . . . -179.9988 no
C(25) C(26) C(27) C(28) . . . . -1.7(8) no
C(25) C(30) C(29) C(28) . . . . -0.3(8) no
C(26) C(25) P(2) C(31) . . . . 72.2(4) no
C(26) C(25) C(30) C(29) . . . . 1.9(7) no
C(26) C(27) C(28) C(29) . . . . 3.3(9) no
C(27) C(26) C(25) C(30) . . . . -0.9(7) no
C(27) C(28) C(29) C(30) . . . . -2.4(9) no
C(30) C(25) P(2) C(31) . . . . -108.9(4) no
C(31) C(32) C(33) C(34) . . . . -1.3(8) no
C(31) C(36) C(35) C(34) . . . . 0.3(8) no
C(32) C(31) C(36) C(35) . . . . -1.1(8) no
C(32) C(33) C(34) C(35) . . . . 0.6(9) no
C(33) C(32) C(31) C(36) . . . . 1.6(8) no
C(33) C(34) C(35) C(36) . . . . -0.1(9) no
